data_2224761
loop_
_publ_author_name
'Hao, Yin-Ge'
'Yao, Jin-Cai'
'Li, Jun-Xian'
'He, Yu-Xin'
'Zhang, Yu-Qing'

_publ_section_title
;
 Tris(4-<i>tert</i>-butylphenyl)phosphine oxide
;
_journal_coeditor_code SI2225
_journal_issue 1
_journal_name_full 'Acta Crystallographica Section E'
_journal_page_first o211
_journal_paper_doi 10.1107/S1600536809052155
_journal_volume 66
_journal_year 2010
_chemical_formula_iupac 'C30 H39 O P'
_chemical_formula_moiety 'C30 H39 O P'
_chemical_formula_sum 'C30 H39 O P'
_chemical_formula_weight 446.58
_chemical_name_systematic
;
Tris(4-<i>tert</i>-butylphenyl)phosphine oxide
;
_space_group_IT_number 62
_symmetry_cell_setting orthorhombic
_symmetry_space_group_name_Hall '-P 2ac 2n'
_symmetry_space_group_name_H-M 'P n m a'
_atom_sites_solution_hydrogens geom
_atom_sites_solution_primary direct
_atom_sites_solution_secondary difmap
_audit_creation_method SHELXL-97
_cell_angle_alpha 90.00
_cell_angle_beta 90.00
_cell_angle_gamma 90.00
_cell_formula_units_Z 4
_cell_length_a 11.7986(10)
_cell_length_b 20.9246(18)
_cell_length_c 10.5204(9)
_cell_measurement_reflns_used 5668
_cell_measurement_temperature 294(2)
_cell_measurement_theta_max 28.07
_cell_measurement_theta_min 2.59
_cell_volume 2597.3(4)
_computing_cell_refinement 'SAINT (Bruker, 2004)'
_computing_data_collection 'SMART (Bruker, 2004)'
_computing_data_reduction 'SAINT (Bruker, 2004)'
_computing_molecular_graphics 'SHELXTL (Sheldrick, 2008)'
_computing_publication_material 'SHELXTL (Sheldrick, 2008) and PLATON (Spek, 2009)'
_computing_structure_refinement 'SHELXL97 (Sheldrick, 2008)'
_computing_structure_solution 'SHELXS97 (Sheldrick, 2008)'
_diffrn_ambient_temperature 294(2)
_diffrn_measured_fraction_theta_full 0.997
_diffrn_measured_fraction_theta_max 0.997
_diffrn_measurement_device_type 'Bruker SMART APEX CCD area-detector'
_diffrn_measurement_method 'phi and omega scans'
_diffrn_radiation_monochromator graphite
_diffrn_radiation_source 'fine-focus sealed tube'
_diffrn_radiation_type MoK\a
_diffrn_radiation_wavelength 0.71073
_diffrn_reflns_av_R_equivalents 0.0274
_diffrn_reflns_av_sigmaI/netI 0.0167
_diffrn_reflns_limit_h_max 14
_diffrn_reflns_limit_h_min -14
_diffrn_reflns_limit_k_max 25
_diffrn_reflns_limit_k_min -25
_diffrn_reflns_limit_l_max 12
_diffrn_reflns_limit_l_min -12
_diffrn_reflns_number 17327
_diffrn_reflns_theta_full 25.50
_diffrn_reflns_theta_max 25.50
_diffrn_reflns_theta_min 2.59
_exptl_absorpt_coefficient_mu 0.125
_exptl_absorpt_correction_T_max 0.9494
_exptl_absorpt_correction_T_min 0.9459
_exptl_absorpt_correction_type multi-scan
_exptl_absorpt_process_details '(SADABS; Sheldrick, 1996)'
_exptl_crystal_colour colourless
_exptl_crystal_density_diffrn 1.142
_exptl_crystal_density_method 'not measured'
_exptl_crystal_description block
_exptl_crystal_F_000 968
_exptl_crystal_size_max 0.45
_exptl_crystal_size_mid 0.43
_exptl_crystal_size_min 0.42
_refine_diff_density_max 0.378
_refine_diff_density_min -0.303
_refine_ls_extinction_method none
_refine_ls_goodness_of_fit_ref 1.026
_refine_ls_hydrogen_treatment constr
_refine_ls_matrix_type full
_refine_ls_number_parameters 161
_refine_ls_number_reflns 2485
_refine_ls_number_restraints 18
_refine_ls_restrained_S_all 1.072
_refine_ls_R_factor_all 0.0490
_refine_ls_R_factor_gt 0.0419
_refine_ls_shift/su_max 0.000
_refine_ls_shift/su_mean 0.000
_refine_ls_structure_factor_coef Fsqd
_refine_ls_weighting_details 'w=1/[\s^2^(Fo^2^)+(0.0575P)^2^+1.3437P] where P=(Fo^2^+2Fc^2^)/3'
_refine_ls_weighting_scheme calc
_refine_ls_wR_factor_gt 0.1109
_refine_ls_wR_factor_ref 0.1170
_reflns_number_gt 2143
_reflns_number_total 2485
_reflns_threshold_expression >2sigma(I)
_cod_data_source_file si2225.cif
_cod_data_source_block I
_cod_depositor_comments
;
The following automatic conversions were performed:
'_symmetry_cell_setting' value 'Orthorhombic' changed to 'orthorhombic'
according to '/home/saulius/struct/CIF-dictionaries/cif_core.dic'
dictionary named 'cif_core.dic' version 2.4.1 from 2010-06-29.

Automatic conversion script
Id: cif_fix_enum 1527 2010-12-29 10:47:43Z saulius 

The following automatic conversions were performed:

'_symmetry_cell_setting' value 'Orthorhombic' changed to
'orthorhombic' according to
/home/saulius/struct/CIF-dictionaries/cif_core.dic dictionary named
'cif_core.dic' version 2.4.1 from 2010-06-29.

Automatic conversion script
Id: cif_fix_values 1715 2011-07-08 13:25:40Z adriana 
;
_cod_original_sg_symbol_H-M Pnma
_cod_database_code 2224761
_cod_database_fobs_code 2224761

loop_
_symmetry_equiv_pos_as_xyz
'x, y, z'
'-x+1/2, -y, z+1/2'
'-x, y+1/2, -z'
'x+1/2, -y+1/2, -z+1/2'
'-x, -y, -z'
'x-1/2, y, -z-1/2'
'x, -y-1/2, z'
'-x-1/2, y-1/2, z-1/2'

loop_
_atom_site_type_symbol
_atom_site_label
_atom_site_fract_x
_atom_site_fract_y
_atom_site_fract_z
_atom_site_U_iso_or_equiv
_atom_site_adp_type
_atom_site_calc_flag
_atom_site_refinement_flags
_atom_site_occupancy
_atom_site_disorder_assembly
_atom_site_disorder_group
C C1 0.77025(14) 0.31883(8) 0.30317(15) 0.0298(4) Uani d . 1 . .
C C2 0.66436(14) 0.33374(8) 0.35431(16) 0.0340(4) Uani d . 1 . .
H H2 0.6014 0.3093 0.3328 0.041 Uiso calc R 1 . .
C C3 0.65284(15) 0.38473(8) 0.43698(17) 0.0370(4) Uani d . 1 . .
H H3 0.5814 0.3944 0.4689 0.044 Uiso calc R 1 . .
C C4 0.74507(15) 0.42213(8) 0.47393(16) 0.0342(4) Uani d . 1 . .
C C5 0.84902(15) 0.40734(9) 0.42064(17) 0.0400(4) Uani d . 1 . .
H H5 0.9119 0.4319 0.4419 0.048 Uiso calc R 1 . .
C C6 0.86199(14) 0.35678(9) 0.33627(17) 0.0381(4) Uani d . 1 . .
H H6 0.9329 0.3483 0.3016 0.046 Uiso calc R 1 . .
C C7 0.72901(17) 0.47686(9) 0.56942(18) 0.0422(4) Uani d . 1 . .
C C8 0.8417(2) 0.50323(12) 0.6179(2) 0.0656(7) Uani d . 1 . .
H H8A 0.8839 0.4696 0.6579 0.098 Uiso calc R 1 . .
H H8B 0.8276 0.5366 0.6784 0.098 Uiso calc R 1 . .
H H8C 0.8844 0.5201 0.5478 0.098 Uiso calc R 1 . .
C C9 0.6599(2) 0.45282(11) 0.6836(2) 0.0654(7) Uani d . 1 . .
H H9A 0.5866 0.4390 0.6553 0.098 Uiso calc R 1 . .
H H9B 0.6513 0.4868 0.7443 0.098 Uiso calc R 1 . .
H H9C 0.6988 0.4176 0.7228 0.098 Uiso calc R 1 . .
C C10 0.6641(2) 0.53167(10) 0.5049(2) 0.0592(6) Uani d . 1 . .
H H10A 0.7100 0.5498 0.4387 0.089 Uiso calc R 1 . .
H H10B 0.6467 0.5640 0.5667 0.089 Uiso calc R 1 . .
H H10C 0.5950 0.5155 0.4691 0.089 Uiso calc R 1 . .
C C11 0.6881(2) 0.2500 0.0829(2) 0.0299(5) Uani d S 1 . .
C C12 0.64869(17) 0.30649(9) 0.03060(18) 0.0432(5) Uani d . 1 . .
H H12 0.6743 0.3453 0.0627 0.052 Uiso calc R 1 . .
C C13 0.57171(17) 0.30618(9) -0.06884(18) 0.0453(5) Uani d . 1 . .
H H13 0.5472 0.3450 -0.1021 0.054 Uiso calc R 1 . .
C C14 0.5301(2) 0.2500 -0.1204(2) 0.0342(5) Uani d S 1 . .
C C15 0.4417(2) 0.2500 -0.2271(2) 0.0433(6) Uani d S 1 . .
C C16 0.3243(4) 0.2500 -0.1637(5) 0.0934(17) Uani d SPU 0.776(4) A 1
H H16A 0.3112 0.2906 -0.1240 0.140 Uiso d PR 0.776(4) A 1
H H16B 0.2671 0.2500 -0.2269 0.140 Uiso d SPR 0.776(4) A 1
C C17 0.4487(4) 0.3089(2) -0.3094(4) 0.1069(16) Uani d PU 0.776(4) A 1
H H17A 0.3956 0.3054 -0.3782 0.160 Uiso calc PR 0.776(4) A 1
H H17B 0.5240 0.3129 -0.3429 0.160 Uiso calc PR 0.776(4) A 1
H H17C 0.4309 0.3460 -0.2594 0.160 Uiso calc PR 0.776(4) A 1
C C18 0.5182(14) 0.2500 -0.3521(17) 0.0934(17) Uani d SPU 0.224(4) A 2
H H18A 0.4698 0.2500 -0.4229 0.140 Uiso d SPR 0.224(4) A 2
H H18B 0.5516 0.2086 -0.3543 0.140 Uiso d PR 0.224(4) A 2
C C19 0.3708(5) 0.3102(7) -0.2313(5) 0.1069(16) Uani d PU 0.224(4) A 2
H H19A 0.3178 0.3074 -0.3003 0.160 Uiso calc PR 0.224(4) A 2
H H19B 0.4193 0.3465 -0.2436 0.160 Uiso calc PR 0.224(4) A 2
H H19C 0.3303 0.3148 -0.1526 0.160 Uiso calc PR 0.224(4) A 2
O O1 0.91419(9) 0.2500(7) 0.15255(12) 0.0397(4) Uani d SR 1 . .
P P1 0.79669(5) 0.2500(7) 0.20357(5) 0.02885(19) Uani d SR 1 . .

loop_
_atom_site_aniso_label
_atom_site_aniso_U_11
_atom_site_aniso_U_22
_atom_site_aniso_U_33
_atom_site_aniso_U_12
_atom_site_aniso_U_13
_atom_site_aniso_U_23
C1 0.0308(8) 0.0304(8) 0.0281(8) -0.0013(7) -0.0028(6) 0.0019(7)
C2 0.0283(8) 0.0345(9) 0.0393(9) -0.0042(7) -0.0036(7) -0.0025(7)
C3 0.0323(9) 0.0385(9) 0.0401(9) 0.0005(7) 0.0026(7) -0.0037(8)
C4 0.0393(9) 0.0304(9) 0.0327(9) -0.0023(7) -0.0031(7) 0.0006(7)
C5 0.0341(9) 0.0405(10) 0.0455(10) -0.0099(8) -0.0034(8) -0.0057(8)
C6 0.0299(9) 0.0429(10) 0.0414(9) -0.0036(7) 0.0022(7) -0.0047(8)
C7 0.0487(11) 0.0362(9) 0.0418(10) -0.0038(8) 0.0006(8) -0.0080(8)
C8 0.0646(15) 0.0595(14) 0.0728(15) -0.0078(12) -0.0120(12) -0.0304(12)
C9 0.0945(19) 0.0592(14) 0.0425(11) -0.0148(13) 0.0137(12) -0.0147(10)
C10 0.0685(14) 0.0424(12) 0.0665(14) 0.0090(10) 0.0018(12) -0.0086(11)
C11 0.0328(12) 0.0310(12) 0.0260(11) 0.000 0.0004(9) 0.000
C12 0.0580(12) 0.0298(9) 0.0418(10) -0.0022(8) -0.0149(9) -0.0015(7)
C13 0.0597(12) 0.0328(10) 0.0434(10) 0.0061(9) -0.0153(9) 0.0027(8)
C14 0.0334(13) 0.0424(13) 0.0270(11) 0.000 0.0005(10) 0.000
C15 0.0486(16) 0.0461(15) 0.0352(14) 0.000 -0.0122(12) 0.000
C16 0.055(3) 0.157(5) 0.068(3) 0.000 -0.026(2) 0.000
C17 0.121(3) 0.117(3) 0.083(3) -0.045(3) -0.065(2) 0.053(2)
C18 0.055(3) 0.157(5) 0.068(3) 0.000 -0.026(2) 0.000
C19 0.121(3) 0.117(3) 0.083(3) -0.045(3) -0.065(2) 0.053(2)
O1 0.0300(9) 0.0473(10) 0.0419(10) 0.000 0.0059(7) 0.000
P1 0.0270(3) 0.0314(3) 0.0282(3) 0.000 0.0000(2) 0.000

loop_
_atom_type_symbol
_atom_type_description
_atom_type_scat_dispersion_real
_atom_type_scat_dispersion_imag
_atom_type_scat_source
C C 0.0033 0.0016 'International Tables Vol C Tables 4.2.6.8 and 6.1.1.4'
H H 0.0000 0.0000 'International Tables Vol C Tables 4.2.6.8 and 6.1.1.4'
O O 0.0106 0.0060 'International Tables Vol C Tables 4.2.6.8 and 6.1.1.4'
P P 0.1023 0.0942 'International Tables Vol C Tables 4.2.6.8 and 6.1.1.4'

loop_
_geom_angle_atom_site_label_1
_geom_angle_atom_site_label_2
_geom_angle_atom_site_label_3
_geom_angle_site_symmetry_1
_geom_angle_site_symmetry_3
_geom_angle
_geom_angle_publ_flag
C6 C1 C2 . . 118.28(15) ?
C6 C1 P1 . . 117.83(17) ?
C2 C1 P1 . . 123.78(18) ?
C3 C2 C1 . . 120.19(15) ?
C3 C2 H2 . . 119.9 ?
C1 C2 H2 . . 119.9 ?
C2 C3 C4 . . 122.08(16) ?
C2 C3 H3 . . 119.0 ?
C4 C3 H3 . . 119.0 ?
C5 C4 C3 . . 116.92(16) ?
C5 C4 C7 . . 122.78(16) ?
C3 C4 C7 . . 120.30(16) ?
C4 C5 C6 . . 121.79(16) ?
C4 C5 H5 . . 119.1 ?
C6 C5 H5 . . 119.1 ?
C1 C6 C5 . . 120.69(16) ?
C1 C6 H6 . . 119.7 ?
C5 C6 H6 . . 119.7 ?
C8 C7 C4 . . 112.37(16) ?
C8 C7 C9 . . 108.61(18) ?
C4 C7 C9 . . 109.45(15) ?
C8 C7 C10 . . 108.16(17) ?
C4 C7 C10 . . 109.22(15) ?
C9 C7 C10 . . 108.98(19) ?
C7 C8 H8A . . 109.5 ?
C7 C8 H8B . . 109.5 ?
H8A C8 H8B . . 109.5 ?
C7 C8 H8C . . 109.5 ?
H8A C8 H8C . . 109.5 ?
H8B C8 H8C . . 109.5 ?
C7 C9 H9A . . 109.5 ?
C7 C9 H9B . . 109.5 ?
H9A C9 H9B . . 109.5 ?
C7 C9 H9C . . 109.5 ?
H9A C9 H9C . . 109.5 ?
H9B C9 H9C . . 109.5 ?
C7 C10 H10A . . 109.5 ?
C7 C10 H10B . . 109.5 ?
H10A C10 H10B . . 109.5 ?
C7 C10 H10C . . 109.5 ?
H10A C10 H10C . . 109.5 ?
H10B C10 H10C . . 109.5 ?
C12 C11 C12 7_565 . 117.3(2) ?
C12 C11 P1 7_565 . 121.2(5) ?
C12 C11 P1 . . 121.2(5) ?
C11 C12 C13 . . 121.07(17) ?
C11 C12 H12 . . 119.5 ?
C13 C12 H12 . . 119.5 ?
C14 C13 C12 . . 122.14(17) ?
C14 C13 H13 . . 118.9 ?
C12 C13 H13 . . 118.9 ?
C13 C14 C13 . 7_565 116.2(2) ?
C13 C14 C15 . . 121.88(11) ?
C13 C14 C15 7_565 . 121.88(11) ?
C17 C15 C17 7_565 . 109.6(4) ?
C17 C15 C19 7_565 7_565 48.2(3) ?
C17 C15 C19 . 7_565 133.9(3) ?
C17 C15 C19 7_565 . 133.9(3) ?
C17 C15 C19 . . 48.2(3) ?
C19 C15 C19 7_565 . 112.7(7) ?
C17 C15 C14 7_565 . 112.50(18) ?
C17 C15 C14 . . 112.50(18) ?
C19 C15 C14 7_565 . 113.5(2) ?
C19 C15 C14 . . 113.5(2) ?
C17 C15 C16 7_565 . 107.4(3) ?
C17 C15 C16 . . 107.4(3) ?
C19 C15 C16 7_565 . 60.9(4) ?
C19 C15 C16 . . 60.9(4) ?
C14 C15 C16 . . 107.2(2) ?
C17 C15 C18 7_565 . 59.7(3) ?
C17 C15 C18 . . 59.7(3) ?
C19 C15 C18 7_565 . 106.8(4) ?
C19 C15 C18 . . 106.8(4) ?
C14 C15 C18 . . 102.6(6) ?
C16 C15 C18 . . 150.1(6) ?
C15 C16 H16A . . 109.5 ?
C15 C16 H16B . . 109.7 ?
H16A C16 H16B . . 101.0 ?
C15 C17 H17A . . 109.5 ?
C15 C17 H17B . . 109.5 ?
C15 C17 H17C . . 109.5 ?
C15 C18 H18A . . 108.1 ?
C15 C18 H18B . . 104.7 ?
H18A C18 H18B . . 103.5 ?
C15 C19 H16A . . 90.7 ?
C15 C19 H19A . . 109.5 ?
C15 C19 H19B . . 109.5 ?
H19A C19 H19B . . 109.5 ?
C15 C19 H19C . . 109.5 ?
H19A C19 H19C . . 109.5 ?
H19B C19 H19C . . 109.5 ?
O1 P1 C1 . . 111.72(19) ?
O1 P1 C11 . . 114.10(9) ?
C1 P1 C11 . . 106.6(5) ?
O1 P1 C1 . 7_565 111.72(16) ?
C1 P1 C1 . 7_565 105.59(10) ?
C11 P1 C1 . 7_565 106.6(5) ?

loop_
_geom_bond_atom_site_label_1
_geom_bond_atom_site_label_2
_geom_bond_site_symmetry_2
_geom_bond_distance
_geom_bond_publ_flag
C1 C6 . 1.387(2) ?
C1 C2 . 1.396(2) ?
C1 P1 . 1.808(13) ?
C2 C3 . 1.383(2) ?
C2 H2 . 0.9300 ?
C3 C4 . 1.396(2) ?
C3 H3 . 0.9300 ?
C4 C5 . 1.384(3) ?
C4 C7 . 1.535(2) ?
C5 C6 . 1.389(2) ?
C5 H5 . 0.9300 ?
C6 H6 . 0.9300 ?
C7 C8 . 1.527(3) ?
C7 C9 . 1.537(3) ?
C7 C10 . 1.537(3) ?
C8 H8A . 0.9600 ?
C8 H8B . 0.9600 ?
C8 H8C . 0.9600 ?
C9 H9A . 0.9600 ?
C9 H9B . 0.9600 ?
C9 H9C . 0.9600 ?
C10 H10A . 0.9600 ?
C10 H10B . 0.9600 ?
C10 H10C . 0.9600 ?
C11 C12 7_565 1.384(2) ?
C11 C12 . 1.384(2) ?
C11 P1 . 1.804(2) ?
C12 C13 . 1.385(3) ?
C12 H12 . 0.9300 ?
C13 C14 . 1.384(2) ?
C13 H13 . 0.9300 ?
C14 C13 7_565 1.384(2) ?
C14 C15 . 1.533(3) ?
C15 C17 7_565 1.509(4) ?
C15 C17 . 1.509(4) ?
C15 C19 7_565 1.512(13) ?
C15 C19 . 1.512(13) ?
C15 C16 . 1.537(6) ?
C15 C18 . 1.596(19) ?
C16 H16A . 0.9600 ?
C16 H16B . 0.9471 ?
C17 H17A . 0.9600 ?
C17 H17B . 0.9600 ?
C17 H17C . 0.9600 ?
C18 H18A . 0.9378 ?
C18 H18B . 0.9517 ?
C19 H19A . 0.9600 ?
C19 H19B . 0.9600 ?
C19 H19C . 0.9600 ?
O1 P1 . 1.4866(12) ?
P1 C1 7_565 1.808(13) ?

loop_
_geom_torsion_atom_site_label_1
_geom_torsion_atom_site_label_2
_geom_torsion_atom_site_label_3
_geom_torsion_atom_site_label_4
_geom_torsion_site_symmetry_1
_geom_torsion_site_symmetry_2
_geom_torsion_site_symmetry_3
_geom_torsion_site_symmetry_4
_geom_torsion
_geom_torsion_publ_flag
C6 C1 C2 C3 . . . . -0.8(2) ?
P1 C1 C2 C3 . . . . 175.4(4) ?
C1 C2 C3 C4 . . . . -1.1(3) ?
C2 C3 C4 C5 . . . . 2.1(3) ?
C2 C3 C4 C7 . . . . -177.92(16) ?
C3 C4 C5 C6 . . . . -1.4(3) ?
C7 C4 C5 C6 . . . . 178.71(16) ?
C2 C1 C6 C5 . . . . 1.5(3) ?
P1 C1 C6 C5 . . . . -174.9(3) ?
C4 C5 C6 C1 . . . . -0.5(3) ?
C5 C4 C7 C8 . . . . -11.6(3) ?
C3 C4 C7 C8 . . . . 168.51(18) ?
C5 C4 C7 C9 . . . . -132.3(2) ?
C3 C4 C7 C9 . . . . 47.8(2) ?
C5 C4 C7 C10 . . . . 108.5(2) ?
C3 C4 C7 C10 . . . . -71.5(2) ?
C12 C11 C12 C13 7_565 . . . 0.9(4) ?
P1 C11 C12 C13 . . . . 174.97(17) ?
C11 C12 C13 C14 . . . . 0.3(3) ?
C12 C13 C14 C13 . . . 7_565 -1.4(4) ?
C12 C13 C14 C15 . . . . 177.7(2) ?
C13 C14 C15 C17 . . . 7_565 152.7(3) ?
C13 C14 C15 C17 7_565 . . 7_565 -28.3(4) ?
C13 C14 C15 C17 . . . . 28.3(4) ?
C13 C14 C15 C17 7_565 . . . -152.7(3) ?
C13 C14 C15 C19 . . . 7_565 -154.7(4) ?
C13 C14 C15 C19 7_565 . . 7_565 24.3(5) ?
C13 C14 C15 C19 . . . . -24.3(5) ?
C13 C14 C15 C19 7_565 . . . 154.7(4) ?
C13 C14 C15 C16 . . . . -89.5(2) ?
C13 C14 C15 C16 7_565 . . . 89.5(2) ?
C13 C14 C15 C18 . . . . 90.5(2) ?
C13 C14 C15 C18 7_565 . . . -90.5(2) ?
C6 C1 P1 O1 . . . . -9.6(3) ?
C2 C1 P1 O1 . . . . 174.21(16) ?
C6 C1 P1 C11 . . . . -134.9(3) ?
C2 C1 P1 C11 . . . . 48.9(6) ?
C6 C1 P1 C1 . . . 7_565 112.0(2) ?
C2 C1 P1 C1 . . . 7_565 -64.1(2) ?
C12 C11 P1 O1 7_565 . . . 86.9(3) ?
C12 C11 P1 O1 . . . . -86.9(3) ?
C12 C11 P1 C1 7_565 . . . -149.3(4) ?
C12 C11 P1 C1 . . . . 36.9(4) ?
C12 C11 P1 C1 7_565 . . 7_565 -36.9(4) ?
C12 C11 P1 C1 . . . 7_565 149.3(4) ?
